data_4100253
loop_
_publ_author_name
' Dmitry Karshtedt '

_publ_section_title
;
Platinum-Based Catalysts for the Hydroamination of Olefins with Sulfonamides
;
_journal_name_full 'Journal of the American Chemical Society'
_journal_year 2005
_chemical_formula_sum 'C13 H15 F6 O6 Pt S2'
_chemical_formula_weight 640.46
_space_group_IT_number 15
_symmetry_cell_setting monoclinic
_symmetry_space_group_name_Hall '-C 2yc'
_symmetry_space_group_name_H-M 'C 1 2/c 1'
_cell_angle_alpha 90
_cell_angle_beta 114.421(2)
_cell_angle_gamma 90
_cell_formula_units_Z 8
_cell_length_a 24.017(2)
_cell_length_b 12.684(1)
_cell_length_c 13.349(1)
_cell_measurement_temperature 146.2
_cell_volume 3702.7(7)
_exptl_crystal_density_diffrn 2.298
_cod_original_sg_symbol_H-M 'C 2/c'
_cod_original_formula_sum 'C13 H15 F6 O6 Pt S2 '
_cod_database_code 4100253

loop_
_symmetry_equiv_pos_as_xyz
x,y,z
-x,y,1/2-z
-x,-y,-z
x,-y,1/2+z
1/2+x,1/2+y,z
1/2-x,1/2+y,1/2-z
1/2-x,1/2-y,-z
1/2+x,1/2-y,1/2+z

loop_
_atom_site_label
_atom_site_type_symbol
_atom_site_fract_x
_atom_site_fract_y
_atom_site_fract_z
_atom_site_U_iso_or_equiv
_atom_site_adp_type
_atom_site_occupancy
_atom_site_calc_flag
_atom_site_refinement_flags
_atom_site_disorder_assembly
_atom_site_disorder_group
Pt1 Pt 0.166934(8) 0.18162(1) 0.48658(2) 0.01932(5) Uani 1.00 d . . .
S1 S 0.11405(5) 0.2308(1) 0.2273(1) 0.0227(3) Uani 1.00 d . . .
S2 S 0.24114(6) 0.0141(1) 0.4174(1) 0.0268(3) Uani 1.00 d . . .
F1 F 0.0450(2) 0.3494(3) 0.0653(3) 0.056(1) Uani 1.00 d . . .
F2 F 0.0514(2) 0.3991(3) 0.2222(3) 0.059(1) Uani 1.00 d . . .
F3 F 0.1263(2) 0.4253(3) 0.1772(3) 0.050(1) Uani 1.00 d . . .
F4 F 0.2987(2) -0.1629(3) 0.4934(4) 0.060(1) Uani 1.00 d . . .
F5 F 0.3513(1) -0.0247(3) 0.5682(3) 0.055(1) Uani 1.00 d . . .
F6 F 0.2778(2) -0.0735(3) 0.6116(3) 0.066(1) Uani 1.00 d . . .
O1 O 0.1534(2) 0.2629(3) 0.3426(3) 0.0290(10) Uani 1.00 d . . .
O2 O 0.1480(2) 0.1983(3) 0.1669(4) 0.040(1) Uani 1.00 d . . .
O3 O 0.0627(2) 0.1685(3) 0.2188(3) 0.031(1) Uani 1.00 d . . .
O4 O 0.2431(1) 0.1140(3) 0.4742(3) 0.0285(10) Uani 1.00 d . . .
O5 O 0.1836(2) -0.0390(3) 0.3836(3) 0.040(1) Uani 1.00 d . . .
O6 O 0.2686(2) 0.0228(3) 0.3414(3) 0.039(1) Uani 1.00 d . . .
C1 C 0.1628(2) 0.0700(4) 0.6050(4) 0.023(1) Uani 1.00 d . . .
C2 C 0.2062(2) 0.1471(4) 0.6590(4) 0.025(1) Uani 1.00 d . . .
C3 C 0.1965(2) 0.2399(4) 0.7197(4) 0.031(1) Uani 1.00 d . . .
C4 C 0.1356(3) 0.2963(4) 0.6578(5) 0.033(2) Uani 1.00 d . . .
C5 C 0.1141(2) 0.2907(4) 0.5342(5) 0.028(1) Uani 1.00 d . . .
C6 C 0.0758(2) 0.2145(4) 0.4677(4) 0.025(1) Uani 1.00 d . . .
C7 C 0.0508(2) 0.1212(4) 0.5078(4) 0.029(1) Uani 1.00 d . . .
C8 C 0.1001(2) 0.0641(4) 0.6054(5) 0.028(1) Uani 1.00 d . . .
C9 C 0.0824(3) 0.3589(5) 0.1699(5) 0.035(2) Uani 1.00 d . . .
C10 C 0.2947(3) -0.0663(5) 0.5286(5) 0.037(2) Uani 1.00 d . . .
C11 C 0.0282(6) 0.109(1) -0.206(1) 0.047(4) Uiso 0.56 d P . .
C12 C 0.0556(7) 0.202(1) -0.158(1) 0.048(5) Uiso 0.56 d P . .
C13 C 0.0273(5) 0.295(1) -0.204(1) 0.034(4) Uiso 0.56 d P . .
C14 C 0.0000 0.090(2) -0.2500 0.031(6) Uiso 0.44 d SP . .
C15 C 0.0464(7) 0.145(1) -0.168(1) 0.036(5) Uiso 0.44 d P . .
C16 C 0.0470(10) 0.254(2) -0.166(2) 0.061(6) Uiso 0.44 d P . .
C17 C 0.0000 0.309(3) -0.2500 0.075(9) Uiso 0.44 d SP . .
H1 H 0.178(2) 0.001(4) 0.591(4) 0.0278 Uiso 1.00 calc . . .
H2 H 0.245(2) 0.133(4) 0.667(4) 0.0300 Uiso 1.00 calc . . .
H3 H 0.1980 0.2159 0.7881 0.0368 Uiso 1.00 calc . . .
H4 H 0.2286 0.2890 0.7324 0.0368 Uiso 1.00 calc . . .
H5 H 0.1055 0.2644 0.6770 0.0391 Uiso 1.00 calc . . .
H6 H 0.1402 0.3682 0.6794 0.0391 Uiso 1.00 calc . . .
H7 H 0.118(2) 0.348(4) 0.499(5) 0.0337 Uiso 1.00 calc . . .
H8 H 0.051(2) 0.230(4) 0.386(4) 0.0295 Uiso 1.00 calc . . .
H9 H 0.0333 0.0725 0.4489 0.0344 Uiso 1.00 calc . . .
H10 H 0.0202 0.1459 0.5296 0.0344 Uiso 1.00 calc . . .
H11 H 0.0889 -0.0080 0.6031 0.0335 Uiso 1.00 calc . . .
H12 H 0.1021 0.0951 0.6715 0.0335 Uiso 1.00 calc . . .
H13 H 0.0483 0.0436 -0.1750 0.0593 Uiso 0.56 calc P . .
H14 H 0.0940 0.2015 -0.0945 0.0616 Uiso 0.56 calc P . .
H15 H 0.0463 0.3604 -0.1709 0.0420 Uiso 0.56 calc P . .
H16 H 0.0000 0.0138 -0.2500 0.0367 Uiso 0.44 calc SP . .
H17 H 0.0783 0.1057 -0.1108 0.0420 Uiso 0.44 calc P . .
H18 H 0.0810 0.2868 -0.1054 0.0730 Uiso 0.44 calc P . .
H19 H 0.0000 0.3858 -0.2500 0.0875 Uiso 0.44 calc SP . .

loop_
_atom_site_aniso_label
_atom_site_aniso_U_11
_atom_site_aniso_U_22
_atom_site_aniso_U_33
_atom_site_aniso_U_12
_atom_site_aniso_U_13
_atom_site_aniso_U_23
Pt1 0.01797(9) 0.0223(1) 0.01770(10) -0.00071(9) 0.00739(7) 0.00208(8)
S1 0.0220(6) 0.0245(7) 0.0206(6) -0.0023(5) 0.0078(5) 0.0005(5)
S2 0.0242(6) 0.0302(7) 0.0238(7) 0.0018(5) 0.0078(5) -0.0007(5)
F1 0.050(2) 0.059(2) 0.036(2) -0.003(2) -0.006(2) 0.023(2)
F2 0.058(2) 0.044(2) 0.085(3) 0.021(2) 0.041(2) 0.006(2)
F3 0.050(2) 0.034(2) 0.062(2) -0.012(2) 0.019(2) 0.016(2)
F4 0.062(2) 0.035(2) 0.073(3) 0.013(2) 0.019(2) 0.002(2)
F5 0.034(2) 0.053(2) 0.059(2) 0.005(2) 0.001(2) 0.009(2)
F6 0.077(3) 0.081(3) 0.052(3) 0.029(2) 0.038(2) 0.034(2)
O1 0.027(2) 0.034(2) 0.022(2) -0.011(2) 0.006(1) 0.004(2)
O2 0.039(2) 0.047(3) 0.043(3) 0.002(2) 0.025(2) -0.008(2)
O3 0.028(2) 0.034(2) 0.026(2) -0.012(2) 0.006(2) -0.002(2)
O4 0.021(2) 0.035(2) 0.031(2) 0.000(2) 0.013(1) 0.003(2)
O5 0.029(2) 0.041(2) 0.045(2) -0.006(2) 0.011(2) -0.012(2)
O6 0.047(2) 0.044(3) 0.038(2) 0.007(2) 0.028(2) 0.004(2)
C1 0.028(2) 0.020(3) 0.022(3) 0.003(2) 0.011(2) 0.005(2)
C2 0.021(2) 0.033(3) 0.021(3) -0.001(2) 0.008(2) 0.011(2)
C3 0.038(3) 0.029(3) 0.024(3) -0.005(2) 0.012(2) -0.003(2)
C4 0.040(3) 0.029(3) 0.033(3) -0.005(2) 0.019(3) -0.009(2)
C5 0.027(3) 0.030(3) 0.028(3) 0.007(2) 0.013(2) 0.004(2)
C6 0.018(2) 0.029(3) 0.027(3) 0.005(2) 0.009(2) 0.008(2)
C7 0.027(3) 0.033(3) 0.028(3) -0.000(2) 0.013(2) 0.002(2)
C8 0.026(2) 0.027(3) 0.035(3) 0.000(2) 0.017(2) 0.007(2)
C9 0.034(3) 0.035(3) 0.031(3) -0.004(3) 0.010(3) 0.006(3)
C10 0.036(3) 0.034(3) 0.042(4) 0.009(3) 0.016(3) 0.005(3)

loop_
_geom_bond_atom_site_label_1
_geom_bond_atom_site_label_2
_geom_bond_distance
_geom_bond_site_symmetry_1
_geom_bond_site_symmetry_2
_geom_bond_publ_flag
PT1 O1 2.085(3) . . yes
PT1 O4 2.087(3) . . yes
PT1 C1 2.155(5) . . yes
PT1 C2 2.141(5) . . yes
PT1 C5 2.144(5) . . yes
PT1 C6 2.137(5) . . yes
S1 O1 1.492(4) . . yes
S1 O2 1.423(4) . . yes
S1 O3 1.430(4) . . yes
S1 C9 1.822(6) . . yes
S2 O4 1.468(4) . . yes
S2 O5 1.431(4) . . yes
S2 O6 1.425(4) . . yes
S2 C10 1.821(6) . . yes
F1 C9 1.317(6) . . yes
F2 C9 1.317(7) . . yes
F3 C9 1.321(6) . . yes
F4 C10 1.330(7) . . yes
F5 C10 1.345(6) . . yes
F6 C10 1.332(7) . . yes
C1 C2 1.393(7) . . yes
C1 C8 1.509(7) . . yes
C2 C3 1.500(8) . . yes
C3 C4 1.528(8) . . yes
C4 C5 1.513(8) . . yes
C5 C6 1.376(7) . . yes
C6 C7 1.521(7) . . yes
C7 C8 1.533(7) . . yes
C11 C11 1.37(3) . 2_554 yes
C11 C12 1.38(2) . . yes
C11 C14 0.73(1) . . yes
C11 C15 0.69(2) . . yes
C12 C13 1.37(2) . . yes
C12 C15 0.75(2) . . yes
C12 C16 0.68(2) . . yes
C13 C13 1.38(2) . 2_554 yes
C13 C16 0.75(2) . . yes
C13 C17 0.71(1) . . yes
C14 C15 1.39(2) . . yes
C14 C15 1.39(2) . 2_554 yes
C15 C16 1.37(3) . . yes
C16 C17 1.40(3) . . yes
C1 H1 1.00(5) . . no
C2 H2 0.91(5) . . no
C3 H3 0.950 . . no
C3 H4 0.950 . . no
C4 H5 0.950 . . no
C4 H6 0.950 . . no
C5 H7 0.88(6) . . no
C6 H8 1.02(5) . . no
C7 H9 0.950 . . no
C7 H10 0.950 . . no
C8 H11 0.950 . . no
C8 H12 0.950 . . no
C11 H13 0.963 . . no
C12 H14 0.963 . . no
C12 H18 1.288 . . no
C13 H15 0.956 . . no
C14 H16 0.967 . . no
C15 H13 1.296 . . no
C15 H17 0.969 . . no
C16 H18 0.974 . . no
C17 H19 0.978 . . no
